data_1554778
loop_
_publ_author_name
'Bard, Jeremy P.'
'Deng, Chun-Lin'
'Richardson, Hannah C.'
'Odulio, Jacob M.'
'Barker, Joshua E.'
'Zakharov, Lev N.'
'Cheong, Paul H.-Y.'
'Johnson, Darren W.'
'Haley, Michael M.'

_publ_section_title
;
 Synthesis, photophysical properties, and self-dimerization studies of
 2-\l5-phosphaquinolin-2-ones
;
_journal_issue 8
_journal_name_full 'Organic Chemistry Frontiers'
_journal_page_first 1257
_journal_paper_doi 10.1039/C9QO00199A
_journal_volume 6
_journal_year 2019
_chemical_formula_sum 'C25 H23 N2 O2 P'
_chemical_formula_weight 414.42
_space_group_crystal_system monoclinic
_space_group_IT_number 14
_space_group_name_Hall '-P 2yn'
_space_group_name_H-M_alt 'P 1 21/n 1'
_atom_sites_solution_hydrogens difmap
_audit_creation_method SHELXL-2014/7
_audit_update_record
;
2019-01-30 deposited with the CCDC.	2019-03-25 downloaded from the CCDC.
;
_cell_angle_alpha 90
_cell_angle_beta 98.809(2)
_cell_angle_gamma 90
_cell_formula_units_Z 4
_cell_length_a 18.5757(4)
_cell_length_b 6.1760(2)
_cell_length_c 18.9148(5)
_cell_measurement_reflns_used 3394
_cell_measurement_temperature 173(2)
_cell_measurement_theta_max 66.54
_cell_measurement_theta_min 3.11
_cell_volume 2144.38(10)
_computing_cell_refinement 'Bruker SAINT'
_computing_data_collection 'Bruker APEX2'
_computing_data_reduction 'Bruker SAINT'
_computing_molecular_graphics 'Bruker SHELXTL'
_computing_publication_material 'Bruker SHELXTL'
_computing_structure_refinement 'SHELXL-2014/7 (Sheldrick, 2014)'
_computing_structure_solution 'SHELXS-97 (Sheldrick 2008)'
_diffrn_ambient_temperature 173(2)
_diffrn_measured_fraction_theta_full 0.998
_diffrn_measured_fraction_theta_max 0.998
_diffrn_measurement_device_type 'Bruker Apex II CCD'
_diffrn_measurement_method '\f and \w scans'
_diffrn_radiation_type CuK\a
_diffrn_radiation_wavelength 1.54178
_diffrn_reflns_av_R_equivalents 0.0630
_diffrn_reflns_av_unetI/netI 0.0500
_diffrn_reflns_Laue_measured_fraction_full 0.998
_diffrn_reflns_Laue_measured_fraction_max 0.998
_diffrn_reflns_limit_h_max 22
_diffrn_reflns_limit_h_min -22
_diffrn_reflns_limit_k_max 7
_diffrn_reflns_limit_k_min -7
_diffrn_reflns_limit_l_max 22
_diffrn_reflns_limit_l_min -21
_diffrn_reflns_number 16784
_diffrn_reflns_point_group_measured_fraction_full 0.998
_diffrn_reflns_point_group_measured_fraction_max 0.998
_diffrn_reflns_theta_full 66.687
_diffrn_reflns_theta_max 66.687
_diffrn_reflns_theta_min 3.624
_diffrn_source 'Incoatec I\mS'
_exptl_absorpt_coefficient_mu 1.324
_exptl_absorpt_correction_T_max 0.7528
_exptl_absorpt_correction_T_min 0.6655
_exptl_absorpt_correction_type multi-scan
_exptl_absorpt_process_details SADABS
_exptl_crystal_colour colorless
_exptl_crystal_density_diffrn 1.284
_exptl_crystal_description cut-block
_exptl_crystal_F_000 872
_exptl_crystal_size_max 0.120
_exptl_crystal_size_mid 0.090
_exptl_crystal_size_min 0.060
_refine_diff_density_max 0.352
_refine_diff_density_min -0.325
_refine_diff_density_rms 0.046
_refine_ls_extinction_method none
_refine_ls_goodness_of_fit_ref 1.022
_refine_ls_hydrogen_treatment refall
_refine_ls_matrix_type full
_refine_ls_number_parameters 363
_refine_ls_number_reflns 3790
_refine_ls_number_restraints 0
_refine_ls_restrained_S_all 1.022
_refine_ls_R_factor_all 0.0564
_refine_ls_R_factor_gt 0.0408
_refine_ls_shift/su_max 0.001
_refine_ls_shift/su_mean 0.000
_refine_ls_structure_factor_coef Fsqd
_refine_ls_weighting_details 'w=1/[\s^2^(Fo^2^)+(0.0549P)^2^+0.3736P] where P=(Fo^2^+2Fc^2^)/3'
_refine_ls_weighting_scheme calc
_refine_ls_wR_factor_gt 0.0999
_refine_ls_wR_factor_ref 0.1093
_reflns_Friedel_coverage 0.000
_reflns_number_gt 2983
_reflns_number_total 3790
_reflns_threshold_expression 'I > 2\s(I)'
_cod_data_source_file c9qo00199a2.cif
_cod_data_source_block cu_mh228_0m_a
_cod_original_sg_symbol_H-M 'P 21/n'
_cod_database_code 1554778
_shelx_shelxl_version_number 2014/7
_shelx_space_group_comment
;
The symmetry employed for this shelxl refinement is uniquely defined
by the following loop, which should always be used as a source of
symmetry information in preference to the above space-group names.
They are only intended as comments.
;
_shelx_estimated_absorpt_t_min 0.857
_shelx_estimated_absorpt_t_max 0.925

loop_
_space_group_symop_operation_xyz
'x, y, z'
'-x+1/2, y+1/2, -z+1/2'
'-x, -y, -z'
'x-1/2, -y-1/2, z-1/2'

loop_
_atom_site_label
_atom_site_type_symbol
_atom_site_fract_x
_atom_site_fract_y
_atom_site_fract_z
_atom_site_U_iso_or_equiv
_atom_site_adp_type
_atom_site_occupancy
_atom_site_site_symmetry_order
_atom_site_calc_flag
P1 P 0.68374(2) 0.47191(8) 0.32947(3) 0.02299(15) Uani 1 1 d
O1 O 0.71306(7) 0.6066(2) 0.40065(7) 0.0277(3) Uani 1 1 d
O2 O 0.74064(7) 0.3233(2) 0.31228(8) 0.0300(3) Uani 1 1 d
N1 N 0.65612(9) 0.6444(3) 0.26550(9) 0.0277(4) Uani 1 1 d
N2 N 0.61008(11) -0.4782(3) 0.59123(11) 0.0430(5) Uani 1 1 d
C1 C 0.60187(10) 0.3579(3) 0.35107(10) 0.0235(4) Uani 1 1 d
C2 C 0.53774(10) 0.4433(3) 0.31978(11) 0.0251(4) Uani 1 1 d
C3 C 0.52694(10) 0.6264(3) 0.27222(10) 0.0239(4) Uani 1 1 d
C4 C 0.58598(10) 0.7299(3) 0.24779(10) 0.0252(4) Uani 1 1 d
C5 C 0.57323(11) 0.9133(4) 0.20564(12) 0.0300(5) Uani 1 1 d
C6 C 0.50335(11) 0.9950(4) 0.18814(12) 0.0305(5) Uani 1 1 d
C7 C 0.44312(10) 0.8971(3) 0.21138(11) 0.0273(5) Uani 1 1 d
C8 C 0.45685(10) 0.7129(3) 0.25291(11) 0.0265(4) Uani 1 1 d
C9 C 0.60481(10) 0.1762(3) 0.40232(10) 0.0243(4) Uani 1 1 d
C10 C 0.66106(11) 0.1568(4) 0.46033(12) 0.0336(5) Uani 1 1 d
C11 C 0.66176(12) -0.0094(4) 0.50910(12) 0.0355(5) Uani 1 1 d
C12 C 0.60619(11) -0.1624(3) 0.50112(11) 0.0287(5) Uani 1 1 d
C13 C 0.54935(12) -0.1449(4) 0.44391(12) 0.0315(5) Uani 1 1 d
C14 C 0.54962(11) 0.0212(3) 0.39534(11) 0.0290(5) Uani 1 1 d
C15 C 0.60783(11) -0.3384(4) 0.55128(12) 0.0331(5) Uani 1 1 d
C16 C 0.36509(11) 0.9838(4) 0.19309(12) 0.0327(5) Uani 1 1 d
C17 C 0.33418(15) 1.0271(6) 0.26286(16) 0.0537(8) Uani 1 1 d
C18 C 0.31758(13) 0.8134(4) 0.14931(15) 0.0407(6) Uani 1 1 d
C19 C 0.36154(14) 1.1938(4) 0.15044(17) 0.0438(6) Uani 1 1 d
C20 C 0.78657(10) 0.6703(4) 0.41712(11) 0.0280(5) Uani 1 1 d
C21 C 0.80745(13) 0.8682(4) 0.39446(13) 0.0386(6) Uani 1 1 d
C22 C 0.87985(14) 0.9322(4) 0.41409(16) 0.0477(7) Uani 1 1 d
C23 C 0.92857(14) 0.7981(5) 0.45504(14) 0.0469(7) Uani 1 1 d
C24 C 0.90635(13) 0.6005(5) 0.47699(14) 0.0472(6) Uani 1 1 d
C25 C 0.83479(12) 0.5345(4) 0.45756(13) 0.0395(6) Uani 1 1 d
H1N H 0.6854(13) 0.699(4) 0.2434(13) 0.035(7) Uiso 1 1 d
H2 H 0.4938(11) 0.373(3) 0.3322(11) 0.023(5) Uiso 1 1 d
H5 H 0.6129(12) 0.991(4) 0.1885(11) 0.029(6) Uiso 1 1 d
H6 H 0.4965(12) 1.124(4) 0.1602(13) 0.042(7) Uiso 1 1 d
H8 H 0.4180(11) 0.642(3) 0.2724(10) 0.019(5) Uiso 1 1 d
H10 H 0.7008(12) 0.268(4) 0.4660(12) 0.034(6) Uiso 1 1 d
H11 H 0.6972(15) -0.014(5) 0.5499(15) 0.058(8) Uiso 1 1 d
H13 H 0.5140(12) -0.254(4) 0.4406(12) 0.031(6) Uiso 1 1 d
H14 H 0.5132(12) 0.035(4) 0.3555(12) 0.033(6) Uiso 1 1 d
H17A H 0.3625(15) 1.144(5) 0.2909(16) 0.062(9) Uiso 1 1 d
H17B H 0.3392(12) 0.891(4) 0.2961(13) 0.038(7) Uiso 1 1 d
H17C H 0.2838(15) 1.073(5) 0.2501(15) 0.059(8) Uiso 1 1 d
H18A H 0.3366(14) 0.782(4) 0.1058(15) 0.049(8) Uiso 1 1 d
H18B H 0.2699(15) 0.873(5) 0.1381(15) 0.058(8) Uiso 1 1 d
H18C H 0.3152(14) 0.682(5) 0.1773(15) 0.055(8) Uiso 1 1 d
H19A H 0.3129(15) 1.236(4) 0.1405(14) 0.051(8) Uiso 1 1 d
H19B H 0.3812(14) 1.183(4) 0.1060(16) 0.051(8) Uiso 1 1 d
H19C H 0.3935(15) 1.307(5) 0.1772(15) 0.062(9) Uiso 1 1 d
H21 H 0.7695(14) 0.965(4) 0.3689(14) 0.048(7) Uiso 1 1 d
H22 H 0.8957(14) 1.059(5) 0.3988(15) 0.057(8) Uiso 1 1 d
H23 H 0.9792(15) 0.849(5) 0.4696(14) 0.062(9) Uiso 1 1 d
H24 H 0.9397(15) 0.498(5) 0.5056(15) 0.063(9) Uiso 1 1 d
H25 H 0.8179(13) 0.390(5) 0.4731(14) 0.052(8) Uiso 1 1 d

loop_
_atom_site_aniso_label
_atom_site_aniso_U_11
_atom_site_aniso_U_22
_atom_site_aniso_U_33
_atom_site_aniso_U_23
_atom_site_aniso_U_13
_atom_site_aniso_U_12
P1 0.0175(3) 0.0251(3) 0.0273(3) 0.0000(2) 0.00642(19) 0.00110(19)
O1 0.0210(7) 0.0320(8) 0.0307(8) -0.0045(6) 0.0059(6) -0.0019(6)
O2 0.0244(7) 0.0317(8) 0.0357(8) -0.0008(7) 0.0104(6) 0.0036(6)
N1 0.0173(8) 0.0359(10) 0.0320(9) 0.0069(8) 0.0109(7) -0.0001(7)
N2 0.0460(12) 0.0410(12) 0.0440(12) 0.0101(11) 0.0128(9) -0.0013(9)
C1 0.0198(10) 0.0255(10) 0.0268(10) -0.0034(9) 0.0090(8) -0.0007(8)
C2 0.0205(10) 0.0270(10) 0.0289(10) -0.0034(9) 0.0077(8) -0.0036(8)
C3 0.0216(10) 0.0267(10) 0.0238(10) -0.0026(9) 0.0048(8) 0.0006(8)
C4 0.0198(10) 0.0304(11) 0.0257(10) -0.0015(9) 0.0049(8) 0.0006(8)
C5 0.0257(11) 0.0311(11) 0.0346(12) 0.0040(10) 0.0096(9) -0.0009(9)
C6 0.0299(11) 0.0288(11) 0.0324(11) 0.0042(10) 0.0032(9) 0.0025(9)
C7 0.0239(10) 0.0300(11) 0.0276(11) -0.0058(9) 0.0023(8) 0.0023(8)
C8 0.0208(10) 0.0298(11) 0.0293(11) -0.0038(9) 0.0051(8) -0.0023(8)
C9 0.0226(10) 0.0264(10) 0.0255(10) -0.0012(9) 0.0086(8) 0.0013(8)
C10 0.0250(11) 0.0356(12) 0.0396(12) 0.0071(11) 0.0028(9) -0.0074(9)
C11 0.0324(12) 0.0400(13) 0.0329(12) 0.0061(11) 0.0013(9) -0.0031(10)
C12 0.0306(11) 0.0262(11) 0.0317(11) 0.0010(9) 0.0128(9) 0.0027(8)
C13 0.0327(12) 0.0278(11) 0.0346(12) -0.0018(10) 0.0076(9) -0.0054(9)
C14 0.0283(11) 0.0284(11) 0.0301(11) -0.0029(10) 0.0036(9) -0.0021(9)
C15 0.0310(12) 0.0350(12) 0.0353(12) -0.0001(11) 0.0113(9) -0.0003(9)
C16 0.0254(11) 0.0340(12) 0.0374(12) -0.0024(10) 0.0004(9) 0.0071(9)
C17 0.0363(15) 0.072(2) 0.0538(17) -0.0108(17) 0.0100(12) 0.0223(14)
C18 0.0268(13) 0.0401(14) 0.0525(16) 0.0010(13) -0.0022(11) 0.0003(10)
C19 0.0321(13) 0.0350(13) 0.0607(18) 0.0029(13) -0.0037(12) 0.0092(10)
C20 0.0237(10) 0.0330(12) 0.0275(11) -0.0040(9) 0.0049(8) -0.0022(8)
C21 0.0343(13) 0.0339(13) 0.0478(14) 0.0021(11) 0.0074(10) -0.0032(10)
C22 0.0436(15) 0.0354(14) 0.0660(18) -0.0039(14) 0.0149(13) -0.0154(11)
C23 0.0320(13) 0.0572(17) 0.0508(15) -0.0133(14) 0.0038(11) -0.0128(12)
C24 0.0302(13) 0.0604(17) 0.0488(15) 0.0078(14) -0.0012(11) 0.0012(12)
C25 0.0308(12) 0.0411(14) 0.0451(14) 0.0084(12) 0.0009(10) -0.0019(10)

loop_
_atom_type_symbol
_atom_type_description
_atom_type_scat_dispersion_real
_atom_type_scat_dispersion_imag
_atom_type_scat_source
C C 0.0181 0.0091 'International Tables Vol C Tables 4.2.6.8 and 6.1.1.4'
H H 0.0000 0.0000 'International Tables Vol C Tables 4.2.6.8 and 6.1.1.4'
N N 0.0311 0.0180 'International Tables Vol C Tables 4.2.6.8 and 6.1.1.4'
O O 0.0492 0.0322 'International Tables Vol C Tables 4.2.6.8 and 6.1.1.4'
P P 0.2955 0.4335 'International Tables Vol C Tables 4.2.6.8 and 6.1.1.4'

loop_
_geom_angle_atom_site_label_1
_geom_angle_atom_site_label_2
_geom_angle_atom_site_label_3
_geom_angle
O2 P1 O1 110.19(8)
O2 P1 N1 113.40(9)
O1 P1 N1 108.11(9)
O2 P1 C1 118.14(9)
O1 P1 C1 101.80(8)
N1 P1 C1 104.21(9)
C20 O1 P1 121.52(12)
C4 N1 P1 126.77(14)
C4 N1 H1N 113.4(17)
P1 N1 H1N 119.5(17)
C2 C1 C9 121.61(17)
C2 C1 P1 118.14(16)
C9 C1 P1 120.25(14)
C1 C2 C3 127.46(18)
C1 C2 H2 115.6(12)
C3 C2 H2 116.9(12)
C8 C3 C4 118.69(19)
C8 C3 C2 119.80(18)
C4 C3 C2 121.40(17)
C5 C4 N1 121.18(18)
C5 C4 C3 119.18(18)
N1 C4 C3 119.63(19)
C6 C5 C4 120.48(19)
C6 C5 H5 118.1(13)
C4 C5 H5 121.4(13)
C5 C6 C7 122.2(2)
C5 C6 H6 118.5(14)
C7 C6 H6 119.3(14)
C8 C7 C6 116.53(18)
C8 C7 C16 120.03(18)
C6 C7 C16 123.45(19)
C7 C8 C3 122.96(19)
C7 C8 H8 120.6(12)
C3 C8 H8 116.4(12)
C14 C9 C10 117.74(19)
C14 C9 C1 120.42(18)
C10 C9 C1 121.81(18)
C11 C10 C9 121.2(2)
C11 C10 H10 120.5(13)
C9 C10 H10 118.3(13)
C10 C11 C12 120.2(2)
C10 C11 H11 120.6(18)
C12 C11 H11 119.1(18)
C11 C12 C13 119.5(2)
C11 C12 C15 120.1(2)
C13 C12 C15 120.4(2)
C14 C13 C12 119.7(2)
C14 C13 H13 124.5(14)
C12 C13 H13 115.8(14)
C13 C14 C9 121.7(2)
C13 C14 H14 121.8(14)
C9 C14 H14 116.4(14)
N2 C15 C12 179.1(2)
C19 C16 C18 108.9(2)
C19 C16 C7 112.29(19)
C18 C16 C7 109.17(18)
C19 C16 C17 108.3(2)
C18 C16 C17 108.8(2)
C7 C16 C17 109.31(19)
C16 C17 H17A 110.2(17)
C16 C17 H17B 111.4(14)
H17A C17 H17B 106(2)
C16 C17 H17C 108.0(17)
H17A C17 H17C 109(2)
H17B C17 H17C 112(2)
C16 C18 H18A 110.0(16)
C16 C18 H18B 107.1(17)
H18A C18 H18B 110(2)
C16 C18 H18C 110.3(16)
H18A C18 H18C 111(2)
H18B C18 H18C 109(2)
C16 C19 H19A 107.9(17)
C16 C19 H19B 114.0(16)
H19A C19 H19B 109(2)
C16 C19 H19C 110.7(16)
H19A C19 H19C 113(2)
H19B C19 H19C 102(2)
C21 C20 C25 121.8(2)
C21 C20 O1 119.39(19)
C25 C20 O1 118.73(19)
C20 C21 C22 118.5(2)
C20 C21 H21 118.5(15)
C22 C21 H21 122.8(15)
C23 C22 C21 120.2(2)
C23 C22 H22 119.0(18)
C21 C22 H22 120.7(18)
C24 C23 C22 120.2(2)
C24 C23 H23 121.0(17)
C22 C23 H23 118.7(17)
C23 C24 C25 120.1(2)
C23 C24 H24 122.9(17)
C25 C24 H24 117.0(17)
C20 C25 C24 119.1(2)
C20 C25 H25 120.0(14)
C24 C25 H25 120.9(14)

loop_
_geom_bond_atom_site_label_1
_geom_bond_atom_site_label_2
_geom_bond_distance
P1 O2 1.4731(14)
P1 O1 1.6051(14)
P1 N1 1.6347(18)
P1 C1 1.7792(19)
O1 C20 1.409(2)
N1 C4 1.398(2)
N1 H1N 0.81(2)
N2 C15 1.144(3)
C1 C2 1.353(3)
C1 C9 1.479(3)
C2 C3 1.440(3)
C2 H2 0.98(2)
C3 C8 1.403(3)
C3 C4 1.407(3)
C4 C5 1.385(3)
C5 C6 1.385(3)
C5 H5 0.97(2)
C6 C7 1.401(3)
C6 H6 0.96(3)
C7 C8 1.384(3)
C7 C16 1.534(3)
C8 H8 0.97(2)
C9 C14 1.394(3)
C9 C10 1.400(3)
C10 C11 1.379(3)
C10 H10 1.00(2)
C11 C12 1.390(3)
C11 H11 0.93(3)
C12 C13 1.395(3)
C12 C15 1.440(3)
C13 C14 1.377(3)
C13 H13 0.94(2)
C14 H14 0.94(2)
C16 C19 1.524(3)
C16 C18 1.532(3)
C16 C17 1.541(3)
C17 H17A 1.00(3)
C17 H17B 1.05(3)
C17 H17C 0.97(3)
C18 H18A 0.96(3)
C18 H18B 0.95(3)
C18 H18C 0.97(3)
C19 H19A 0.93(3)
C19 H19B 0.97(3)
C19 H19C 1.00(3)
C20 C21 1.371(3)
C20 C25 1.371(3)
C21 C22 1.396(3)
C21 H21 0.99(3)
C22 C23 1.375(4)
C22 H22 0.90(3)
C23 C24 1.373(4)
C23 H23 0.99(3)
C24 C25 1.385(3)
C24 H24 0.99(3)
C25 H25 1.00(3)

loop_
_geom_hbond_atom_site_label_D
_geom_hbond_atom_site_label_H
_geom_hbond_atom_site_label_A
_geom_hbond_distance_DH
_geom_hbond_distance_HA
_geom_hbond_distance_DA
_geom_hbond_angle_DHA
_geom_hbond_site_symmetry_A
N1 H1N O2 0.81(2) 2.01(3) 2.815(2) 178(2) 2_655
C2 H2 N2 0.98(2) 2.66(2) 3.440(3) 136.1(16) 3_656
C21 H21 O2 0.99(3) 2.48(3) 3.357(3) 147(2) 1_565

loop_
_geom_torsion_atom_site_label_1
_geom_torsion_atom_site_label_2
_geom_torsion_atom_site_label_3
_geom_torsion_atom_site_label_4
_geom_torsion
O2 P1 O1 C20 34.23(17)
N1 P1 O1 C20 -90.20(16)
C1 P1 O1 C20 160.40(15)
O2 P1 N1 C4 147.27(17)
O1 P1 N1 C4 -90.25(19)
C1 P1 N1 C4 17.5(2)
O2 P1 C1 C2 -133.68(16)
O1 P1 C1 C2 105.55(17)
N1 P1 C1 C2 -6.81(19)
O2 P1 C1 C9 46.79(18)
O1 P1 C1 C9 -73.98(17)
N1 P1 C1 C9 173.66(16)
C9 C1 C2 C3 176.41(19)
P1 C1 C2 C3 -3.1(3)
C1 C2 C3 C8 -170.6(2)
C1 C2 C3 C4 5.4(3)
P1 N1 C4 C5 163.21(17)
P1 N1 C4 C3 -17.7(3)
C8 C3 C4 C5 0.0(3)
C2 C3 C4 C5 -176.09(19)
C8 C3 C4 N1 -179.02(18)
C2 C3 C4 N1 4.8(3)
N1 C4 C5 C6 179.5(2)
C3 C4 C5 C6 0.5(3)
C4 C5 C6 C7 -0.4(3)
C5 C6 C7 C8 -0.1(3)
C5 C6 C7 C16 179.8(2)
C6 C7 C8 C3 0.7(3)
C16 C7 C8 C3 -179.31(19)
C4 C3 C8 C7 -0.6(3)
C2 C3 C8 C7 175.57(19)
C2 C1 C9 C14 31.7(3)
P1 C1 C9 C14 -148.77(16)
C2 C1 C9 C10 -146.2(2)
P1 C1 C9 C10 33.3(3)
C14 C9 C10 C11 -0.2(3)
C1 C9 C10 C11 177.7(2)
C9 C10 C11 C12 0.3(4)
C10 C11 C12 C13 -0.8(3)
C10 C11 C12 C15 178.7(2)
C11 C12 C13 C14 1.2(3)
C15 C12 C13 C14 -178.3(2)
C12 C13 C14 C9 -1.2(3)
C10 C9 C14 C13 0.7(3)
C1 C9 C14 C13 -177.31(19)
C8 C7 C16 C19 176.9(2)
C6 C7 C16 C19 -3.1(3)
C8 C7 C16 C18 -62.2(3)
C6 C7 C16 C18 117.8(2)
C8 C7 C16 C17 56.7(3)
C6 C7 C16 C17 -123.3(3)
P1 O1 C20 C21 91.5(2)
P1 O1 C20 C25 -90.7(2)
C25 C20 C21 C22 -0.6(4)
O1 C20 C21 C22 177.2(2)
C20 C21 C22 C23 0.2(4)
C21 C22 C23 C24 -0.1(4)
C22 C23 C24 C25 0.4(4)
C21 C20 C25 C24 1.0(4)
O1 C20 C25 C24 -176.8(2)
C23 C24 C25 C20 -0.9(4)
